data_2008160
loop_
_publ_author_name
'Falvello, Larry R.'
'Urriolabeitia, Esteban P.'
'Mukhopadhyay, U.'
'Ray, D.'

_publ_section_title
;
 Redetermination of (diazoaminobenzene)copper(I) at 150K
;
_journal_issue 2
_journal_name_full 'Acta Crystallographica Section C'
_journal_page_first 170
_journal_page_last 172
_journal_paper_doi 10.1107/S0108270198011706
_journal_volume 55
_journal_year 1999
_chemical_formula_iupac 'Cu2 (C12 H 10 N3 )2'
_chemical_formula_moiety Cu~2(PhNNNPh)~2
_chemical_formula_sum 'C24 H20 Cu2 N6'
_chemical_formula_weight 519.54
_chemical_name_common Cu~2(DAB)~2
_chemical_name_systematic
;
 Bis(\m-diazoaminobenzene)dicooper(I)
;
_space_group_IT_number 15
_symmetry_cell_setting monoclinic
_symmetry_space_group_name_Hall '-C 2yc'
_symmetry_space_group_name_H-M 'C 1 2/c 1'
_cell_angle_alpha 90.00
_cell_angle_beta 116.60(2)
_cell_angle_gamma 90.00
_cell_formula_units_Z 4
_cell_length_a 26.174(7)
_cell_length_b 5.5429(7)
_cell_length_c 15.727(4)
_cell_measurement_reflns_used 25
_cell_measurement_temperature 150.0(10)
_cell_measurement_theta_max 15.9
_cell_measurement_theta_min 10.2
_cell_volume 2040.2(9)
_computing_cell_refinement CAD4/PC
_computing_data_collection 'CAD4/PC (Nonius, 1996)'
_computing_data_reduction 'XCAD4B (Harms, 1995)'
_computing_molecular_graphics 'SHELXTL (Siemens, 1996)'
_computing_publication_material 'SHELXL-97 (Sheldrick, 1997)'
_computing_structure_refinement 'SHELXL-97 (Sheldrick, 1997)'
_computing_structure_solution 'SHELXS97 (Sheldrick, 1997)'
_diffrn_ambient_temperature 150(2)
_diffrn_measured_fraction_theta_full 0.450
_diffrn_measured_fraction_theta_max 0.450
_diffrn_measurement_device_type 'NONIUS CAD-4'
_diffrn_measurement_method \w-scans
_diffrn_radiation_monochromator graphite
_diffrn_radiation_source 'normal-focus sealed tube'
_diffrn_radiation_type MoK\a
_diffrn_radiation_wavelength 0.71073
_diffrn_reflns_av_R_equivalents 0.0279
_diffrn_reflns_av_sigmaI/netI 0.0374
_diffrn_reflns_limit_h_max 30
_diffrn_reflns_limit_h_min -30
_diffrn_reflns_limit_k_max 6
_diffrn_reflns_limit_k_min 0
_diffrn_reflns_limit_l_max 18
_diffrn_reflns_limit_l_min -18
_diffrn_reflns_number 3587
_diffrn_reflns_theta_full 24.97
_diffrn_reflns_theta_max 24.97
_diffrn_reflns_theta_min 2.63
_diffrn_standards_decay_% 4
_diffrn_standards_interval_time 30
_diffrn_standards_number 3
_exptl_absorpt_coefficient_mu 2.111
_exptl_absorpt_correction_T_max 0.881
_exptl_absorpt_correction_T_min 0.772
_exptl_absorpt_correction_type multi-scan
_exptl_absorpt_process_details 'Blessing, 1995'
_exptl_crystal_colour orange
_exptl_crystal_density_diffrn 1.691
_exptl_crystal_density_meas ?
_exptl_crystal_density_method 'not measured'
_exptl_crystal_description needle
_exptl_crystal_F_000 1056
_exptl_crystal_size_max 0.51
_exptl_crystal_size_mid 0.14
_exptl_crystal_size_min 0.06
_refine_diff_density_max 0.570
_refine_diff_density_min -0.243
_refine_ls_extinction_method none
_refine_ls_goodness_of_fit_ref 1.056
_refine_ls_hydrogen_treatment mixed
_refine_ls_matrix_type full
_refine_ls_number_parameters 145
_refine_ls_number_reflns 1798
_refine_ls_number_restraints 0
_refine_ls_restrained_S_all 1.056
_refine_ls_R_factor_all 0.0453
_refine_ls_R_factor_gt 0.0308
_refine_ls_shift/su_max 0.001
_refine_ls_shift/su_mean 0.000
_refine_ls_structure_factor_coef Fsqd
_refine_ls_weighting_details 'w = 1/[\s^2^(Fo^2^)+(0.0394P)^2^+2.1865P] where P=(Fo^2^+2Fc^2^)/3'
_refine_ls_weighting_scheme calc
_refine_ls_wR_factor_ref 0.0812
_reflns_number_gt 1465
_reflns_number_total 1798
_reflns_threshold_expression I>2\s(I)
_cod_data_source_file jz1296.cif
_cod_data_source_block I
_cod_depositor_comments
;
The following automatic conversions were performed:
'_symmetry_cell_setting' value 'Monoclinic' changed to 'monoclinic'
according to '/home/saulius/struct/CIF-dictionaries/cif_core.dic'
dictionary named 'cif_core.dic' version 2.4.1 from 2010-06-29.

Automatic conversion script
Id: cif_fix_enum 1527 2010-12-29 10:47:43Z saulius 

The following automatic conversions were performed:

'_symmetry_cell_setting' value 'Monoclinic' changed to 'monoclinic'
according to /home/saulius/struct/CIF-dictionaries/cif_core.dic
dictionary named 'cif_core.dic' version 2.4.1 from 2010-06-29.

Automatic conversion script
Id: cif_fix_values 1715 2011-07-08 13:25:40Z adriana 

The following automatic conversions were performed:

'_exptl_crystal_density_meas' value 'not measured' was changed to '?'
- the value is perceived as not measured.

Automatic conversion script
Id: cif_fix_values 3008 2015-01-20 13:52:24Z robertas 

The following automatic conversions were performed:

'_refine_ls_weighting_scheme' value 'calc w =
1/[\s^2^(Fo^2^)+(0.0394P)^2^+2.1865P] where P=(Fo^2^+2Fc^2^)/3' was
changed to 'calc'. New tag '_refine_ls_weighting_details' was
created. The value of the new tag was set to 'w =
1/[\s^2^(Fo^2^)+(0.0394P)^2^+2.1865P] where P=(Fo^2^+2Fc^2^)/3'.

Automatic conversion script
Id: cif_fix_values 3143 2015-03-26 13:38:13Z robertas 
;
_cod_original_cell_volume 2040.2(8)
_cod_original_sg_symbol_H-M 'C 2/c'
_cod_database_code 2008160

loop_
_symmetry_equiv_pos_as_xyz
'x, y, z'
'-x, y, -z+1/2'
'x+1/2, y+1/2, z'
'-x+1/2, y+1/2, -z+1/2'
'-x, -y, -z'
'x, -y, z-1/2'
'-x+1/2, -y+1/2, -z'
'x+1/2, -y+1/2, z-1/2'

loop_
_atom_site_label
_atom_site_fract_x
_atom_site_fract_y
_atom_site_fract_z
_atom_site_U_iso_or_equiv
_atom_site_adp_type
_atom_site_calc_flag
_atom_site_refinement_flags
_atom_site_occupancy
_atom_site_disorder_assembly
_atom_site_disorder_group
_atom_site_type_symbol
Cu1 0.048007(15) 0.08565(7) 0.03813(3) 0.02376(15) Uani d . 1 . . Cu
N1 0.06557(10) -0.1611(5) 0.13087(17) 0.0222(6) Uani d . 1 . . N
N2 0.02072(10) 0.3228(5) -0.05901(17) 0.0221(6) Uani d . 1 . . N
N3 0.03065(11) -0.3297(5) 0.12902(17) 0.0223(6) Uani d . 1 . . N
C1 0.12098(12) -0.1869(6) 0.2082(2) 0.0227(7) Uani d . 1 . . C
C2 0.13660(13) -0.3788(6) 0.2722(2) 0.0284(7) Uani d . 1 . . C
H2C 0.1096 -0.5006 0.2658 0.034 Uiso calc R 1 . . H
C3 0.19193(13) -0.3913(6) 0.3456(2) 0.0311(8) Uani d . 1 . . C
H3A 0.2025 -0.5230 0.3888 0.037 Uiso calc R 1 . . H
C4 0.23113(13) -0.2177(7) 0.3564(2) 0.0306(8) Uani d . 1 . . C
H4A 0.2686 -0.2275 0.4071 0.037 Uiso calc R 1 . . H
C5 0.21620(14) -0.0277(7) 0.2933(2) 0.0352(8) Uani d . 1 . . C
H5A 0.2435 0.0930 0.2998 0.042 Uiso calc R 1 . . H
C6 0.16126(14) -0.0137(7) 0.2204(2) 0.0327(8) Uani d . 1 . . C
H6A 0.1511 0.1189 0.1777 0.039 Uiso calc R 1 . . H
C7 0.05538(13) 0.5169(6) -0.0633(2) 0.0215(7) Uani d . 1 . . C
C8 0.03454(13) 0.7035(6) -0.1289(2) 0.0232(7) Uani d . 1 . . C
H8A -0.0047 0.7067 -0.1734 0.028 Uiso calc R 1 . . H
C9 0.07040(14) 0.8836(6) -0.1297(2) 0.0274(7) Uani d . 1 . . C
H9A 0.0558 1.0086 -0.1757 0.033 Uiso calc R 1 . . H
C10 0.12782(13) 0.8854(6) -0.0638(2) 0.0275(7) Uani d . 1 . . C
H10A 0.1526 1.0097 -0.0647 0.033 Uiso calc R 1 . . H
C11 0.14795(13) 0.7044(6) 0.0023(2) 0.0298(8) Uani d . 1 . . C
H11A 0.1868 0.7058 0.0487 0.036 Uiso calc R 1 . . H
C12 0.11250(14) 0.5194(6) 0.0028(2) 0.0271(7) Uani d . 1 . . C
H12A 0.1273 0.3938 0.0485 0.033 Uiso calc R 1 . . H

loop_
_atom_site_aniso_label
_atom_site_aniso_U_11
_atom_site_aniso_U_22
_atom_site_aniso_U_33
_atom_site_aniso_U_12
_atom_site_aniso_U_13
_atom_site_aniso_U_23
Cu1 0.0216(2) 0.0219(2) 0.0240(2) -0.00065(17) 0.00681(16) 0.00342(17)
N1 0.0208(13) 0.0227(14) 0.0203(13) -0.0005(11) 0.0068(10) 0.0004(11)
N2 0.0218(13) 0.0219(14) 0.0218(13) -0.0004(11) 0.0089(11) -0.0012(11)
N3 0.0225(13) 0.0211(13) 0.0230(13) -0.0008(11) 0.0099(11) -0.0007(11)
C1 0.0195(15) 0.0285(18) 0.0182(14) 0.0019(13) 0.0068(12) -0.0022(13)
C2 0.0234(16) 0.0249(18) 0.0342(18) -0.0032(14) 0.0104(14) 0.0029(15)
C3 0.0301(17) 0.0311(19) 0.0308(17) 0.0076(15) 0.0124(15) 0.0085(16)
C4 0.0220(16) 0.038(2) 0.0268(16) 0.0022(15) 0.0069(13) -0.0027(16)
C5 0.0291(18) 0.041(2) 0.0295(18) -0.0103(16) 0.0079(15) 0.0026(16)
C6 0.0366(19) 0.0298(19) 0.0245(17) -0.0035(16) 0.0074(15) 0.0063(15)
C7 0.0260(15) 0.0206(16) 0.0230(15) -0.0002(13) 0.0154(13) -0.0049(13)
C8 0.0253(16) 0.0230(17) 0.0203(15) 0.0016(13) 0.0094(13) -0.0008(13)
C9 0.0337(17) 0.0232(18) 0.0246(16) 0.0033(14) 0.0125(14) 0.0024(14)
C10 0.0306(17) 0.0231(18) 0.0326(17) -0.0080(14) 0.0175(15) -0.0066(15)
C11 0.0230(16) 0.034(2) 0.0274(17) -0.0007(15) 0.0069(14) -0.0021(15)
C12 0.0270(16) 0.0253(18) 0.0272(17) 0.0017(14) 0.0104(14) 0.0036(14)

loop_
_atom_type_symbol
_atom_type_description
_atom_type_scat_dispersion_real
_atom_type_scat_dispersion_imag
_atom_type_scat_source
C C 0.0033 0.0016 'International Tables Vol C Tables 4.2.6.8 and 6.1.1.4'
H H 0.0000 0.0000 'International Tables Vol C Tables 4.2.6.8 and 6.1.1.4'
N N 0.0061 0.0033 'International Tables Vol C Tables 4.2.6.8 and 6.1.1.4'
Cu Cu 0.3201 1.2651 'International Tables Vol C Tables 4.2.6.8 and 6.1.1.4'

loop_
_geom_angle_atom_site_label_1
_geom_angle_atom_site_label_2
_geom_angle_atom_site_label_3
_geom_angle_site_symmetry_1
_geom_angle_site_symmetry_3
_geom_angle
_geom_angle_publ_flag
N2 Cu1 N1 . . 172.81(10) yes
N2 Cu1 Cu1 . 5 86.57(8) yes
N1 Cu1 Cu1 . 5 86.51(8) yes
N3 N1 C1 . . 112.6(2) yes
N3 N1 Cu1 . . 125.10(19) yes
C1 N1 Cu1 . . 122.2(2) yes
N3 N2 C7 5 . 112.0(2) yes
N3 N2 Cu1 5 . 125.1(2) yes
C7 N2 Cu1 . . 122.8(2) yes
N1 N3 N2 . 5 116.6(2) yes
C6 C1 C2 . . 118.3(3) ?
C6 C1 N1 . . 118.3(3) ?
C2 C1 N1 . . 123.4(3) ?
C3 C2 C1 . . 119.8(3) ?
C4 C3 C2 . . 121.0(3) ?
C3 C4 C5 . . 119.7(3) ?
C4 C5 C6 . . 119.6(3) ?
C1 C6 C5 . . 121.6(3) ?
C12 C7 C8 . . 118.8(3) ?
C12 C7 N2 . . 117.8(3) ?
C8 C7 N2 . . 123.3(3) ?
C9 C8 C7 . . 120.3(3) ?
C8 C9 C10 . . 120.8(3) ?
C11 C10 C9 . . 118.7(3) ?
C10 C11 C12 . . 121.0(3) ?
C11 C12 C7 . . 120.2(3) ?

loop_
_geom_bond_atom_site_label_1
_geom_bond_atom_site_label_2
_geom_bond_site_symmetry_2
_geom_bond_distance
_geom_bond_publ_flag
Cu1 Cu1 5 2.4405(10) yes
Cu1 N1 . 1.900(3) yes
Cu1 N2 . 1.896(3) yes
N1 N3 . 1.298(3) yes
N1 C1 . 1.422(4) yes
N2 N3 5 1.302(3) yes
N2 C7 . 1.428(4) yes
N2 N3 5 1.302(3) yes
C1 C6 . 1.374(5) ?
C1 C2 . 1.394(4) ?
C2 C3 . 1.392(4) ?
C3 C4 . 1.361(5) ?
C4 C5 . 1.378(5) ?
C5 C6 . 1.383(5) ?
C7 C12 . 1.387(4) ?
C7 C8 . 1.388(4) ?
C8 C9 . 1.374(4) ?
C9 C10 . 1.392(4) ?
C10 C11 . 1.369(5) ?
C11 C12 . 1.385(5) ?

loop_
_geom_torsion_atom_site_label_1
_geom_torsion_atom_site_label_2
_geom_torsion_atom_site_label_3
_geom_torsion_atom_site_label_4
_geom_torsion_site_symmetry_1
_geom_torsion_site_symmetry_4
_geom_torsion
N2 Cu1 N1 N3 . . 18.6(10)
Cu1 Cu1 N1 N3 5 . 2.7(2)
N2 Cu1 N1 C1 . . -165.2(7)
Cu1 Cu1 N1 C1 5 . 178.9(2)
N1 Cu1 N2 N3 . 5 -18.0(10)
Cu1 Cu1 N2 N3 5 5 -2.1(2)
N1 Cu1 N2 C7 . . 162.3(8)
Cu1 Cu1 N2 C7 5 . 178.2(2)
C1 N1 N3 N2 . 5 -178.4(2)
Cu1 N1 N3 N2 . 5 -1.9(4)
N3 N1 C1 C6 . . -177.3(3)
Cu1 N1 C1 C6 . . 6.1(4)
N3 N1 C1 C2 . . 2.8(4)
Cu1 N1 C1 C2 . . -173.9(2)
C6 C1 C2 C3 . . -0.4(5)
N1 C1 C2 C3 . . 179.5(3)
C1 C2 C3 C4 . . 0.5(5)
C2 C3 C4 C5 . . -0.7(5)
C3 C4 C5 C6 . . 0.8(5)
C2 C1 C6 C5 . . 0.6(5)
N1 C1 C6 C5 . . -179.3(3)
C4 C5 C6 C1 . . -0.8(6)
N3 N2 C7 C12 5 . -174.8(3)
Cu1 N2 C7 C12 . . 4.9(4)
N3 N2 C7 C8 5 . 6.3(4)
Cu1 N2 C7 C8 . . -174.0(2)
C12 C7 C8 C9 . . 1.7(4)
N2 C7 C8 C9 . . -179.4(3)
C7 C8 C9 C10 . . -1.3(5)
C8 C9 C10 C11 . . -0.3(5)
C9 C10 C11 C12 . . 1.6(5)
C10 C11 C12 C7 . . -1.1(5)
C8 C7 C12 C11 . . -0.6(5)
N2 C7 C12 C11 . . -179.5(3)
